data_1521081
loop_
_publ_author_name
'Giraud, S.'
'Steinfink, H.'
'Swinnea, S.'
'Wignacourt, J.P.'
'Harlow, R.'

_publ_section_title
;
 Crystal structure of Pb5 Bi18 P4 O42: a fluorite-related superstructure
;
_journal_name_full 'Journal of Solid State Chemistry'
_journal_page_first 181
_journal_page_last 189
_journal_volume 151
_journal_year 2000
_chemical_formula_sum 'Bi18 O42 P4 Pb5'
_chemical_name_systematic 'Pb5 Bi18 P4 O42'
_space_group_IT_number 12
_symmetry_space_group_name_Hall '-I 2y'
_symmetry_space_group_name_H-M 'I 1 2/m 1'
_cell_angle_alpha 90
_cell_angle_beta 90.23
_cell_angle_gamma 90
_cell_formula_units_Z 2
_cell_length_a 11.885
_cell_length_b 11.54
_cell_length_c 15.636
_cell_volume 2144.505
_citation_journal_id_ASTM JSSCBI
_cod_data_source_file Giraud_JSSCBI_2000_1851.cif
_cod_data_source_block Bi18O42P4Pb5
_cod_original_sg_symbol_Hall '-C 2y (x,y,-x+z)'
_cod_database_code 1521081

loop_
_symmetry_equiv_pos_as_xyz
x,y,z
-x,y,-z
-x,-y,-z
x,-y,z
x+1/2,y+1/2,z+1/2
-x+1/2,y+1/2,-z+1/2
-x+1/2,-y+1/2,-z+1/2
x+1/2,-y+1/2,z+1/2

loop_
_atom_site_label
_atom_site_type_symbol
_atom_site_fract_x
_atom_site_fract_y
_atom_site_fract_z
_atom_site_occupancy
_atom_site_U_iso_or_equiv
Pb1 Pb+2 0 0 0 1 0.0
O15 O-2 0.616 0 0.939 0.46 0.0
O7 O-2 0.635 0.187 0.24 1 0.0
P1 P+5 0.4984 0.5 0.8428 1 0.0
Bi5 Bi+3 -0.00413 0.33894 0.34941 1 0.0
O6 O-2 0.003 0.169 0.101 1 0.0
O8 O-2 0.133 0.295 0.27 1 0.0
O20 O-2 0.809 0 0.952 0.16 0.0
Bi3 Bi+3 0.65596 0.33241 0.32187 1 0.0
Pb2 Pb+2 0.66636 0 0.33797 1 0.0
O18 O-2 0.261 0.393 0.484 0.29 0.0
O13 O-2 0.679 0.891 0.951 0.54 0.0
Bi1 Bi+3 0.5 0.17676 0.5 1 0.0
O1 O-2 0.765 0.5 0.015 1 0.0
O16 O-2 0.995 0.102 0.718 0.24 0.0
O5 O-2 0.012 0.5 0.287 1 0.0
O10 O-2 0.518 0.5 0.752 0.77 0.0
Bi4 Bi+3 0.68436 0.33988 -0.00402 1 0.0
O19 O-2 0.177 0.397 0.552 0.16 0.0
O14 O-2 0.821 0 0.031 0.54 0.0
O2 O-2 0.503 0 0.396 1 0.0
O12 O-2 0.635 0 0.086 0.84 0.0
Bi2 Bi+3 0.16189 0.16729 0.17434 1 0.0
O17 O-2 0.606 0.5 0.098 0.24 0.0
Pb3 Pb+2 0.34985 0 0.32457 1 0.0
O4 O-2 0.811 0.304 0.09 1 0.0
O3 O-2 0.183 0.318 0.097 1 0.0
O11 O-2 0.43 0.605 0.864 0.77 0.0
P2 P+5 0.7019 0 0.0026 1 0.0
O9 O-2 0.608 0.5 0.89 1 0.0
